data_4083028
loop_
_publ_author_name
'Jiang, Yinyin'
'Zhu, Xi'
'Chen, Muzi'
'Wang, Yaorong'
'Yao, Yingming'
'Wu, Bing'
'Shen, Qi'

_publ_section_title
;
 Synthesis and Structural Characterization of Mixed-Valent Ytterbium and
 Europium Complexes Supported by a Phenoxy(quinolinyl)amide Ligand
;
_journal_issue 8
_journal_name_full Organometallics
_journal_page_first 1972
_journal_paper_doi 10.1021/om5000198
_journal_volume 33
_journal_year 2014
_chemical_formula_moiety 'C72 H84 N6 O3 Yb2, C7 H8'
_chemical_formula_sum 'C79 H92 N6 O3 Yb2'
_chemical_formula_weight 1519.67
_chemical_name_systematic
; 
 ? 
;
_space_group_IT_number 14
_symmetry_cell_setting monoclinic
_symmetry_Int_Tables_number 14
_symmetry_space_group_name_Hall '-P 2ybc'
_symmetry_space_group_name_H-M 'P 1 21/c 1'
_atom_sites_solution_hydrogens geom
_atom_sites_solution_primary direct
_atom_sites_solution_secondary difmap
_audit_creation_method SHELXL-97
_cell_angle_alpha 90.00
_cell_angle_beta 90.8700(10)
_cell_angle_gamma 90.00
_cell_formula_units_Z 4
_cell_length_a 13.4137(7)
_cell_length_b 28.7730(16)
_cell_length_c 18.3177(10)
_cell_measurement_reflns_used 7624
_cell_measurement_temperature 223(2)
_cell_measurement_theta_max 50
_cell_measurement_theta_min 2
_cell_volume 7068.9(7)
_computing_cell_refinement 'Bruker SMART'
_computing_data_collection 'Bruker SMART'
_computing_data_reduction 'Bruker SAINT'
_computing_molecular_graphics 'Bruker SHELXTL'
_computing_publication_material 'Bruker SHELXTL'
_computing_structure_refinement 'SHELXL-97 (Sheldrick, 1997)'
_computing_structure_solution 'SHELXS-97 (Sheldrick, 1990)'
_diffrn_ambient_temperature 223(2)
_diffrn_measured_fraction_theta_full 0.996
_diffrn_measured_fraction_theta_max 0.996
_diffrn_measurement_device_type 'CCD area detector'
_diffrn_measurement_method 'phi and omega scans'
_diffrn_radiation_monochromator graphite
_diffrn_radiation_source 'fine-focus sealed tube'
_diffrn_radiation_type MoK\a
_diffrn_radiation_wavelength 0.71073
_diffrn_reflns_av_R_equivalents 0.0781
_diffrn_reflns_av_sigmaI/netI 0.0890
_diffrn_reflns_limit_h_max 17
_diffrn_reflns_limit_h_min -17
_diffrn_reflns_limit_k_max 31
_diffrn_reflns_limit_k_min -38
_diffrn_reflns_limit_l_max 24
_diffrn_reflns_limit_l_min -13
_diffrn_reflns_number 65803
_diffrn_reflns_theta_full 28.32
_diffrn_reflns_theta_max 28.32
_diffrn_reflns_theta_min 1.32
_exptl_absorpt_coefficient_mu 2.681
_exptl_absorpt_correction_type none
_exptl_crystal_colour red
_exptl_crystal_density_diffrn 1.428
_exptl_crystal_density_method 'not measured'
_exptl_crystal_description platelet
_exptl_crystal_F_000 3088
_exptl_crystal_size_max 0.40
_exptl_crystal_size_mid 0.20
_exptl_crystal_size_min 0.20
_refine_diff_density_max 0.825
_refine_diff_density_min -0.644
_refine_diff_density_rms 0.141
_refine_ls_extinction_method none
_refine_ls_goodness_of_fit_ref 0.987
_refine_ls_hydrogen_treatment constr
_refine_ls_matrix_type full
_refine_ls_number_parameters 798
_refine_ls_number_reflns 17560
_refine_ls_number_restraints 37
_refine_ls_restrained_S_all 0.989
_refine_ls_R_factor_all 0.0899
_refine_ls_R_factor_gt 0.0432
_refine_ls_shift/su_max 0.003
_refine_ls_shift/su_mean 0.000
_refine_ls_structure_factor_coef Fsqd
_refine_ls_weighting_details 'calc w=1/[\s^2^(Fo^2^)+(0.0354P)^2^+0.0000P] where P=(Fo^2^+2Fc^2^)/3'
_refine_ls_weighting_scheme calc
_refine_ls_wR_factor_gt 0.0786
_refine_ls_wR_factor_ref 0.0911
_reflns_number_gt 11451
_reflns_number_total 17560
_reflns_threshold_expression >2sigma(I)
_cod_data_source_file om5000198_si_002.cif
_cod_data_source_block a
_cod_depositor_comments 'Adding full bibliography for 4083026--4083029.cif.'
_cod_original_sg_symbol_H-M 'P 21/c'
_cod_database_code 4083028

loop_
_symmetry_equiv_pos_as_xyz
'x, y, z'
'-x, y+1/2, -z+1/2'
'-x, -y, -z'
'x, -y-1/2, z-1/2'

loop_
_atom_site_label
_atom_site_type_symbol
_atom_site_fract_x
_atom_site_fract_y
_atom_site_fract_z
_atom_site_U_iso_or_equiv
_atom_site_adp_type
_atom_site_occupancy
_atom_site_symmetry_multiplicity
_atom_site_calc_flag
_atom_site_refinement_flags
_atom_site_disorder_assembly
_atom_site_disorder_group
Yb1 Yb 0.013095(15) 0.611138(7) 0.872165(11) 0.01763(5) Uani 1 1 d . . .
Yb2 Yb -0.061620(16) 0.667969(7) 0.710918(12) 0.02242(6) Uani 1 1 d . . .
O1 O -0.1198(2) 0.64987(10) 0.82419(18) 0.0220(7) Uani 1 1 d . . .
O2 O 0.0424(2) 0.61506(10) 0.75622(17) 0.0205(7) Uani 1 1 d . . .
O3 O 0.1304(2) 0.64639(10) 0.92107(17) 0.0170(7) Uani 1 1 d . . .
N1 N -0.0480(3) 0.64843(13) 0.5830(2) 0.0243(9) Uani 1 1 d . . .
N2 N -0.1976(3) 0.63037(14) 0.6712(2) 0.0252(9) Uani 1 1 d . . .
N3 N -0.1026(3) 0.74922(14) 0.7107(2) 0.0256(10) Uani 1 1 d . . .
N4 N 0.0773(3) 0.71084(13) 0.7286(2) 0.0211(9) Uani 1 1 d . . .
N5 N -0.0797(3) 0.54242(13) 0.8984(2) 0.0218(9) Uani 1 1 d . . .
N6 N 0.1148(3) 0.55237(13) 0.8869(2) 0.0216(9) Uani 1 1 d . . .
C1 C 0.0274(4) 0.65780(17) 0.5409(3) 0.0334(13) Uani 1 1 d . . .
H1 H 0.0827 0.6724 0.5618 0.040 Uiso 1 1 calc R . .
C2 C 0.0298(4) 0.64721(17) 0.4672(3) 0.0320(13) Uani 1 1 d . . .
H2 H 0.0856 0.6543 0.4398 0.038 Uiso 1 1 calc R . .
C3 C -0.0514(4) 0.62607(18) 0.4353(3) 0.0353(13) Uani 1 1 d . . .
H3 H -0.0516 0.6193 0.3857 0.042 Uiso 1 1 calc R . .
C4 C -0.1345(4) 0.61471(17) 0.4778(3) 0.0295(12) Uani 1 1 d . . .
C5 C -0.2199(4) 0.5914(2) 0.4501(3) 0.0431(16) Uani 1 1 d . . .
H5 H -0.2261 0.5847 0.4005 0.052 Uiso 1 1 calc R . .
C6 C -0.2920(4) 0.5789(2) 0.4966(4) 0.0494(18) Uani 1 1 d . . .
H6 H -0.3473 0.5629 0.4782 0.059 Uiso 1 1 calc R . .
C7 C -0.2873(4) 0.5889(2) 0.5715(3) 0.0428(16) Uani 1 1 d . . .
H7 H -0.3372 0.5778 0.6017 0.051 Uiso 1 1 calc R . .
C8 C -0.2091(4) 0.61505(17) 0.6018(3) 0.0274(12) Uani 1 1 d . . .
C9 C -0.1299(4) 0.62595(16) 0.5533(3) 0.0252(11) Uani 1 1 d . . .
C10 C -0.2711(4) 0.61650(18) 0.7263(3) 0.0308(12) Uani 1 1 d . . .
H10A H -0.2475 0.5890 0.7519 0.037 Uiso 1 1 calc R . .
H10B H -0.3338 0.6088 0.7021 0.037 Uiso 1 1 calc R . .
C11 C -0.2874(3) 0.65498(17) 0.7800(3) 0.0232(11) Uani 1 1 d . . .
C12 C -0.2131(3) 0.67015(15) 0.8294(3) 0.0202(10) Uani 1 1 d . . .
C13 C -0.2337(3) 0.70587(15) 0.8793(3) 0.0189(10) Uani 1 1 d . . .
C14 C -0.3278(3) 0.72710(16) 0.8752(3) 0.0223(10) Uani 1 1 d . . .
H14 H -0.3417 0.7510 0.9077 0.027 Uiso 1 1 calc R . .
C15 C -0.4013(4) 0.71394(18) 0.8246(3) 0.0274(12) Uani 1 1 d . . .
C16 C -0.3797(3) 0.67726(17) 0.7790(3) 0.0271(12) Uani 1 1 d . . .
H16 H -0.4287 0.6670 0.7464 0.033 Uiso 1 1 calc R . .
C17 C -0.1593(3) 0.72065(16) 0.9402(3) 0.0213(10) Uani 1 1 d . . .
C18 C -0.2008(4) 0.75902(17) 0.9892(3) 0.0313(13) Uani 1 1 d . . .
H18A H -0.2147 0.7862 0.9604 0.047 Uiso 1 1 calc R . .
H18B H -0.1526 0.7665 1.0266 0.047 Uiso 1 1 calc R . .
H18C H -0.2611 0.7484 1.0113 0.047 Uiso 1 1 calc R . .
C19 C -0.0623(3) 0.73940(17) 0.9070(3) 0.0271(12) Uani 1 1 d . . .
H19A H -0.0337 0.7161 0.8763 0.041 Uiso 1 1 calc R . .
H19B H -0.0159 0.7472 0.9455 0.041 Uiso 1 1 calc R . .
H19C H -0.0769 0.7667 0.8786 0.041 Uiso 1 1 calc R . .
C20 C -0.1398(4) 0.67862(17) 0.9892(3) 0.0299(12) Uani 1 1 d . . .
H20A H -0.2018 0.6676 1.0081 0.045 Uiso 1 1 calc R . .
H20B H -0.0963 0.6874 1.0289 0.045 Uiso 1 1 calc R . .
H20C H -0.1090 0.6544 0.9614 0.045 Uiso 1 1 calc R . .
C21 C -0.5043(4) 0.7375(2) 0.8203(3) 0.0365(14) Uani 1 1 d . . .
C22 C -0.5182(5) 0.7590(3) 0.7434(4) 0.069(2) Uani 1 1 d . . .
H22A H -0.5832 0.7728 0.7393 0.103 Uiso 1 1 calc R . .
H22B H -0.5118 0.7351 0.7072 0.103 Uiso 1 1 calc R . .
H22C H -0.4683 0.7824 0.7360 0.103 Uiso 1 1 calc R . .
C23 C -0.5152(4) 0.7754(2) 0.8770(4) 0.0545(19) Uani 1 1 d . . .
H23A H -0.5123 0.7619 0.9250 0.082 Uiso 1 1 calc R . .
H23B H -0.5782 0.7908 0.8700 0.082 Uiso 1 1 calc R . .
H23C H -0.4622 0.7975 0.8721 0.082 Uiso 1 1 calc R . .
C24 C -0.5850(4) 0.7010(2) 0.8324(3) 0.0489(17) Uani 1 1 d . . .
H24A H -0.5759 0.6873 0.8798 0.073 Uiso 1 1 calc R . .
H24B H -0.5805 0.6774 0.7956 0.073 Uiso 1 1 calc R . .
H24C H -0.6494 0.7155 0.8293 0.073 Uiso 1 1 calc R . .
C25 C -0.1936(4) 0.76615(18) 0.7005(3) 0.0335(13) Uani 1 1 d . . .
H25 H -0.2461 0.7458 0.6912 0.040 Uiso 1 1 calc R . .
C26 C -0.2125(4) 0.8139(2) 0.7035(3) 0.0407(15) Uani 1 1 d . . .
H26 H -0.2768 0.8250 0.6956 0.049 Uiso 1 1 calc R . .
C27 C -0.1364(4) 0.84384(19) 0.7181(3) 0.0380(14) Uani 1 1 d . . .
H27 H -0.1488 0.8756 0.7193 0.046 Uiso 1 1 calc R . .
C28 C -0.0387(4) 0.82735(17) 0.7313(3) 0.0289(12) Uani 1 1 d . . .
C29 C 0.0431(4) 0.85601(18) 0.7500(3) 0.0363(14) Uani 1 1 d . . .
H29 H 0.0364 0.8882 0.7502 0.044 Uiso 1 1 calc R . .
C30 C 0.1314(4) 0.83583(18) 0.7676(3) 0.0361(14) Uani 1 1 d . . .
H30 H 0.1840 0.8547 0.7827 0.043 Uiso 1 1 calc R . .
C31 C 0.1471(4) 0.78774(17) 0.7640(3) 0.0268(12) Uani 1 1 d . . .
H31 H 0.2090 0.7757 0.7776 0.032 Uiso 1 1 calc R . .
C32 C 0.0716(4) 0.75727(16) 0.7404(3) 0.0226(11) Uani 1 1 d . . .
C33 C -0.0249(4) 0.77873(16) 0.7262(3) 0.0236(11) Uani 1 1 d . . .
C34 C 0.1751(3) 0.68908(16) 0.7421(3) 0.0226(11) Uani 1 1 d . . .
H34A H 0.1832 0.6828 0.7939 0.027 Uiso 1 1 calc R . .
H34B H 0.2272 0.7106 0.7281 0.027 Uiso 1 1 calc R . .
C35 C 0.1871(3) 0.64430(16) 0.7002(3) 0.0222(11) Uani 1 1 d . . .
C36 C 0.1187(3) 0.60788(16) 0.7076(3) 0.0228(11) Uani 1 1 d . . .
C37 C 0.1263(3) 0.56740(16) 0.6652(3) 0.0226(11) Uani 1 1 d . . .
C38 C 0.2063(4) 0.56535(17) 0.6180(3) 0.0300(12) Uani 1 1 d . . .
H38 H 0.2134 0.5386 0.5901 0.036 Uiso 1 1 calc R . .
C39 C 0.2763(4) 0.60034(17) 0.6094(3) 0.0302(13) Uani 1 1 d . A .
C40 C 0.2649(4) 0.63985(17) 0.6516(3) 0.0276(12) Uani 1 1 d . . .
H40 H 0.3105 0.6640 0.6473 0.033 Uiso 1 1 calc R . .
C41 C 0.0567(4) 0.52434(16) 0.6674(3) 0.0250(11) Uani 1 1 d . . .
C42 C -0.0406(4) 0.52989(17) 0.7097(3) 0.0317(13) Uani 1 1 d . . .
H42A H -0.0789 0.5018 0.7059 0.048 Uiso 1 1 calc R . .
H42B H -0.0785 0.5552 0.6894 0.048 Uiso 1 1 calc R . .
H42C H -0.0253 0.5361 0.7601 0.048 Uiso 1 1 calc R . .
C43 C 0.1158(4) 0.48411(17) 0.7024(3) 0.0357(13) Uani 1 1 d . . .
H43A H 0.1310 0.4915 0.7525 0.053 Uiso 1 1 calc R . .
H43B H 0.1766 0.4795 0.6765 0.053 Uiso 1 1 calc R . .
H43C H 0.0766 0.4562 0.7003 0.053 Uiso 1 1 calc R . .
C44 C 0.0257(4) 0.51070(19) 0.5889(3) 0.0382(14) Uani 1 1 d . . .
H44A H 0.0842 0.5047 0.5608 0.057 Uiso 1 1 calc R . .
H44B H -0.0115 0.5357 0.5668 0.057 Uiso 1 1 calc R . .
H44C H -0.0149 0.4833 0.5900 0.057 Uiso 1 1 calc R . .
C45 C 0.3590(4) 0.5974(2) 0.5509(4) 0.0464(16) Uani 1 1 d D . .
C46 C 0.4307(11) 0.6357(5) 0.5500(8) 0.060(4) Uiso 0.50 1 d PU A 1
H46A H 0.4824 0.6288 0.5161 0.090 Uiso 0.50 1 calc PR A 1
H46B H 0.4594 0.6397 0.5980 0.090 Uiso 0.50 1 calc PR A 1
H46C H 0.3973 0.6638 0.5355 0.090 Uiso 0.50 1 calc PR A 1
C47 C 0.3053(12) 0.5986(6) 0.4748(8) 0.077(5) Uiso 0.50 1 d PDU A 1
H47A H 0.2726 0.6280 0.4683 0.115 Uiso 0.50 1 calc PR A 1
H47B H 0.2569 0.5741 0.4721 0.115 Uiso 0.50 1 calc PR A 1
H47C H 0.3535 0.5944 0.4371 0.115 Uiso 0.50 1 calc PR A 1
C48 C 0.4158(9) 0.5512(4) 0.5572(7) 0.041(3) Uiso 0.50 1 d PDU A 1
H48A H 0.3701 0.5258 0.5506 0.062 Uiso 0.50 1 calc PR A 1
H48B H 0.4470 0.5490 0.6046 0.062 Uiso 0.50 1 calc PR A 1
H48C H 0.4659 0.5499 0.5204 0.062 Uiso 0.50 1 calc PR A 1
C46' C 0.4548(10) 0.6230(5) 0.5796(9) 0.064(4) Uiso 0.50 1 d PDU A 2
H46D H 0.5058 0.6212 0.5435 0.096 Uiso 0.50 1 calc PR A 2
H46E H 0.4780 0.6085 0.6239 0.096 Uiso 0.50 1 calc PR A 2
H46F H 0.4394 0.6550 0.5890 0.096 Uiso 0.50 1 calc PR A 2
C47' C 0.3256(10) 0.6241(5) 0.4855(8) 0.055(4) Uiso 0.50 1 d PU A 2
H47D H 0.3008 0.6539 0.5004 0.083 Uiso 0.50 1 calc PR A 2
H47E H 0.2737 0.6073 0.4604 0.083 Uiso 0.50 1 calc PR A 2
H47F H 0.3809 0.6284 0.4535 0.083 Uiso 0.50 1 calc PR A 2
C48' C 0.3821(11) 0.5483(4) 0.5299(8) 0.057(4) Uiso 0.50 1 d PDU A 2
H48D H 0.4383 0.5480 0.4980 0.085 Uiso 0.50 1 calc PR A 2
H48E H 0.3254 0.5350 0.5052 0.085 Uiso 0.50 1 calc PR A 2
H48F H 0.3975 0.5306 0.5730 0.085 Uiso 0.50 1 calc PR A 2
C49 C -0.1778(4) 0.53881(18) 0.9000(3) 0.0297(12) Uani 1 1 d . . .
H49 H -0.2158 0.5656 0.8940 0.036 Uiso 1 1 calc R . .
C50 C -0.2272(4) 0.4966(2) 0.9104(3) 0.0364(14) Uani 1 1 d . . .
H50 H -0.2965 0.4955 0.9108 0.044 Uiso 1 1 calc R . .
C51 C -0.1722(4) 0.45709(19) 0.9200(3) 0.0337(13) Uani 1 1 d . . .
H51 H -0.2041 0.4288 0.9271 0.040 Uiso 1 1 calc R . .
C52 C -0.0675(4) 0.45905(17) 0.9193(3) 0.0267(12) Uani 1 1 d . . .
C53 C -0.0057(4) 0.41946(17) 0.9286(3) 0.0355(14) Uani 1 1 d . . .
H53 H -0.0331 0.3903 0.9375 0.043 Uiso 1 1 calc R . .
C54 C 0.0957(4) 0.42522(17) 0.9242(3) 0.0324(13) Uani 1 1 d . . .
H54 H 0.1364 0.3993 0.9301 0.039 Uiso 1 1 calc R . .
C55 C 0.1408(4) 0.46810(16) 0.9114(3) 0.0261(11) Uani 1 1 d . . .
H55 H 0.2099 0.4698 0.9090 0.031 Uiso 1 1 calc R . .
C56 C 0.0841(3) 0.50850(15) 0.9022(2) 0.0186(10) Uani 1 1 d . . .
C57 C -0.0233(4) 0.50321(17) 0.9082(3) 0.0232(11) Uani 1 1 d . . .
C58 C 0.2205(3) 0.56213(15) 0.8742(3) 0.0192(10) Uani 1 1 d . . .
H58A H 0.2267 0.5758 0.8260 0.023 Uiso 1 1 calc R . .
H58B H 0.2566 0.5329 0.8741 0.023 Uiso 1 1 calc R . .
C59 C 0.2694(3) 0.59438(15) 0.9297(3) 0.0174(10) Uani 1 1 d . . .
C60 C 0.2213(3) 0.63568(15) 0.9504(2) 0.0167(10) Uani 1 1 d . . .
C61 C 0.2703(3) 0.66583(16) 1.0008(3) 0.0191(10) Uani 1 1 d . . .
C62 C 0.3649(3) 0.65303(16) 1.0274(3) 0.0247(11) Uani 1 1 d . . .
H62 H 0.3967 0.6725 1.0610 0.030 Uiso 1 1 calc R . .
C63 C 0.4137(3) 0.61256(17) 1.0060(3) 0.0230(10) Uani 1 1 d . . .
C64 C 0.3629(3) 0.58370(16) 0.9575(3) 0.0225(11) Uani 1 1 d . . .
H64 H 0.3930 0.5561 0.9432 0.027 Uiso 1 1 calc R . .
C65 C 0.2222(3) 0.71194(16) 1.0252(3) 0.0230(11) Uani 1 1 d . . .
C66 C 0.2864(4) 0.73755(18) 1.0818(3) 0.0371(14) Uani 1 1 d . . .
H66A H 0.2546 0.7663 1.0945 0.056 Uiso 1 1 calc R . .
H66B H 0.3507 0.7439 1.0617 0.056 Uiso 1 1 calc R . .
H66C H 0.2942 0.7186 1.1246 0.056 Uiso 1 1 calc R . .
C67 C 0.2084(4) 0.74378(16) 0.9583(3) 0.0278(12) Uani 1 1 d . . .
H67A H 0.1686 0.7281 0.9219 0.042 Uiso 1 1 calc R . .
H67B H 0.2724 0.7512 0.9387 0.042 Uiso 1 1 calc R . .
H67C H 0.1756 0.7719 0.9727 0.042 Uiso 1 1 calc R . .
C68 C 0.1213(3) 0.70273(16) 1.0611(3) 0.0246(11) Uani 1 1 d . . .
H68A H 0.0917 0.7317 1.0749 0.037 Uiso 1 1 calc R . .
H68B H 0.1313 0.6838 1.1037 0.037 Uiso 1 1 calc R . .
H68C H 0.0779 0.6869 1.0272 0.037 Uiso 1 1 calc R . .
C69 C 0.5194(4) 0.60022(18) 1.0333(3) 0.0319(13) Uani 1 1 d . . .
C70 C 0.5882(4) 0.5950(2) 0.9679(3) 0.0473(17) Uani 1 1 d . . .
H70A H 0.5636 0.5706 0.9366 0.071 Uiso 1 1 calc R . .
H70B H 0.6542 0.5873 0.9849 0.071 Uiso 1 1 calc R . .
H70C H 0.5899 0.6236 0.9412 0.071 Uiso 1 1 calc R . .
C71 C 0.5164(4) 0.5541(2) 1.0754(4) 0.0499(17) Uani 1 1 d . . .
H71A H 0.4742 0.5574 1.1170 0.075 Uiso 1 1 calc R . .
H71B H 0.5826 0.5460 1.0915 0.075 Uiso 1 1 calc R . .
H71C H 0.4905 0.5301 1.0440 0.075 Uiso 1 1 calc R . .
C72 C 0.5648(4) 0.6376(2) 1.0826(4) 0.060(2) Uani 1 1 d . . .
H72A H 0.5667 0.6666 1.0568 0.090 Uiso 1 1 calc R . .
H72B H 0.6314 0.6287 1.0967 0.090 Uiso 1 1 calc R . .
H72C H 0.5251 0.6409 1.1255 0.090 Uiso 1 1 calc R . .
C73 C 0.4128(8) 0.5247(6) 0.2743(9) 0.106(3) Uiso 0.50 1 d PGDU B 1
C74 C 0.4355(10) 0.4821(5) 0.2430(9) 0.102(3) Uiso 0.50 1 d PGU B 1
C75 C 0.5345(12) 0.4691(4) 0.2342(9) 0.102(3) Uiso 0.50 1 d PGU B 1
C76 C 0.6107(8) 0.4988(6) 0.2567(10) 0.103(3) Uiso 0.50 1 d PGU B 1
C77 C 0.5880(10) 0.5415(5) 0.2880(9) 0.109(3) Uiso 0.50 1 d PGU B 1
C78 C 0.4891(12) 0.5544(4) 0.2968(8) 0.108(3) Uiso 0.50 1 d PGU B 1
C79 C 0.3008(11) 0.5423(6) 0.2842(10) 0.098(5) Uiso 0.50 1 d PDU B 1
C73' C 0.5181(12) 0.4916(4) 0.2547(9) 0.108(3) Uiso 0.50 1 d PGDU C 2
C74' C 0.5945(8) 0.5230(6) 0.2692(10) 0.111(3) Uiso 0.50 1 d PGU C 2
C75' C 0.5722(10) 0.5687(5) 0.2876(9) 0.113(3) Uiso 0.50 1 d PGU C 2
C76' C 0.4734(12) 0.5829(4) 0.2914(8) 0.116(4) Uiso 0.50 1 d PGU C 2
C77' C 0.3969(8) 0.5515(6) 0.2769(9) 0.111(3) Uiso 0.50 1 d PGU C 2
C78' C 0.4193(10) 0.5058(5) 0.2586(10) 0.105(3) Uiso 0.50 1 d PGU C 2
C79' C 0.5403(15) 0.4401(6) 0.2330(12) 0.116(5) Uiso 0.50 1 d PDU C 2

loop_
_atom_site_aniso_label
_atom_site_aniso_U_11
_atom_site_aniso_U_22
_atom_site_aniso_U_33
_atom_site_aniso_U_23
_atom_site_aniso_U_13
_atom_site_aniso_U_12
Yb1 0.01537(10) 0.01906(10) 0.01845(11) -0.00196(9) -0.00026(7) 0.00046(9)
Yb2 0.02036(11) 0.02480(11) 0.02194(12) 0.00177(10) -0.00488(8) -0.00373(9)
O1 0.0136(17) 0.0248(17) 0.027(2) -0.0021(15) -0.0011(14) -0.0001(14)
O2 0.0203(17) 0.0212(16) 0.0202(18) -0.0005(15) 0.0015(13) -0.0053(14)
O3 0.0145(16) 0.0177(16) 0.0185(18) 0.0009(14) -0.0027(13) 0.0030(13)
N1 0.024(2) 0.026(2) 0.023(2) 0.0025(19) -0.0036(18) 0.0000(18)
N2 0.022(2) 0.032(2) 0.021(2) -0.0017(19) 0.0002(18) -0.0052(18)
N3 0.024(2) 0.031(2) 0.022(2) 0.0045(19) -0.0004(18) 0.0031(19)
N4 0.018(2) 0.019(2) 0.026(2) 0.0004(18) -0.0002(17) -0.0003(16)
N5 0.018(2) 0.030(2) 0.017(2) -0.0002(18) 0.0000(16) -0.0042(17)
N6 0.019(2) 0.022(2) 0.024(2) -0.0041(18) -0.0007(17) -0.0031(17)
C1 0.042(3) 0.025(3) 0.033(3) 0.002(3) -0.003(3) -0.008(2)
C2 0.035(3) 0.033(3) 0.028(3) 0.001(3) 0.006(2) 0.000(2)
C3 0.050(4) 0.031(3) 0.025(3) -0.002(2) -0.002(3) 0.004(3)
C4 0.033(3) 0.026(3) 0.029(3) -0.007(2) 0.001(2) 0.006(2)
C5 0.035(3) 0.059(4) 0.035(4) -0.030(3) 0.000(3) 0.002(3)
C6 0.027(3) 0.069(4) 0.051(4) -0.033(4) -0.002(3) -0.012(3)
C7 0.028(3) 0.059(4) 0.041(4) -0.024(3) 0.009(3) -0.010(3)
C8 0.019(3) 0.029(3) 0.034(3) -0.012(3) 0.000(2) 0.001(2)
C9 0.029(3) 0.025(2) 0.021(3) -0.003(2) -0.004(2) 0.004(2)
C10 0.028(3) 0.036(3) 0.029(3) -0.006(3) -0.002(2) -0.006(2)
C11 0.015(2) 0.034(3) 0.021(3) -0.003(2) 0.003(2) -0.004(2)
C12 0.017(2) 0.020(2) 0.024(3) 0.002(2) 0.0010(19) 0.0009(19)
C13 0.016(2) 0.021(2) 0.020(3) 0.003(2) 0.0036(19) -0.0013(19)
C14 0.024(3) 0.027(3) 0.015(2) 0.001(2) 0.003(2) 0.000(2)
C15 0.019(3) 0.041(3) 0.022(3) 0.004(2) 0.003(2) -0.001(2)
C16 0.017(3) 0.045(3) 0.020(3) 0.000(2) -0.002(2) -0.009(2)
C17 0.024(3) 0.021(2) 0.019(3) -0.002(2) -0.005(2) 0.002(2)
C18 0.028(3) 0.038(3) 0.027(3) -0.009(3) -0.003(2) 0.000(2)
C19 0.024(3) 0.027(3) 0.030(3) -0.001(2) -0.004(2) -0.006(2)
C20 0.025(3) 0.042(3) 0.023(3) 0.004(2) -0.002(2) 0.000(2)
C21 0.019(3) 0.062(4) 0.029(3) 0.008(3) -0.001(2) 0.016(3)
C22 0.048(4) 0.110(6) 0.048(5) 0.021(4) 0.002(3) 0.035(4)
C23 0.025(3) 0.059(4) 0.080(5) -0.009(4) 0.001(3) 0.024(3)
C24 0.021(3) 0.076(5) 0.050(4) -0.004(4) 0.001(3) 0.004(3)
C25 0.033(3) 0.035(3) 0.032(3) 0.004(3) 0.000(2) 0.005(2)
C26 0.033(3) 0.044(3) 0.045(4) 0.006(3) 0.004(3) 0.014(3)
C27 0.053(4) 0.026(3) 0.035(4) 0.009(3) 0.013(3) 0.015(3)
C28 0.040(3) 0.026(3) 0.021(3) 0.005(2) 0.013(2) 0.006(2)
C29 0.054(4) 0.020(3) 0.035(3) -0.004(3) 0.013(3) 0.000(3)
C30 0.048(4) 0.026(3) 0.035(3) -0.010(3) 0.010(3) -0.010(3)
C31 0.034(3) 0.026(3) 0.020(3) 0.001(2) -0.001(2) -0.007(2)
C32 0.024(3) 0.025(2) 0.019(3) 0.003(2) 0.005(2) -0.002(2)
C33 0.035(3) 0.022(2) 0.014(2) 0.003(2) 0.005(2) -0.004(2)
C34 0.022(3) 0.028(3) 0.017(3) 0.004(2) 0.003(2) -0.004(2)
C35 0.022(3) 0.025(3) 0.019(3) 0.001(2) -0.001(2) 0.007(2)
C36 0.023(3) 0.023(2) 0.022(3) 0.005(2) 0.003(2) -0.002(2)
C37 0.024(3) 0.023(2) 0.021(3) 0.001(2) -0.001(2) 0.003(2)
C38 0.036(3) 0.026(3) 0.029(3) -0.003(2) 0.012(2) 0.010(2)
C39 0.028(3) 0.029(3) 0.034(3) 0.011(2) 0.014(2) 0.007(2)
C40 0.023(3) 0.029(3) 0.030(3) 0.006(2) 0.004(2) 0.003(2)
C41 0.031(3) 0.023(2) 0.021(3) -0.004(2) -0.001(2) 0.000(2)
C42 0.031(3) 0.022(3) 0.043(4) -0.006(3) 0.005(3) -0.004(2)
C43 0.046(4) 0.025(3) 0.036(3) 0.002(3) 0.000(3) 0.006(2)
C44 0.046(4) 0.039(3) 0.029(3) -0.006(3) -0.007(3) -0.001(3)
C45 0.043(4) 0.044(3) 0.053(4) 0.006(3) 0.025(3) 0.005(3)
C49 0.022(3) 0.038(3) 0.029(3) -0.004(3) 0.002(2) -0.003(2)
C50 0.029(3) 0.054(4) 0.027(3) -0.002(3) 0.006(2) -0.014(3)
C51 0.039(3) 0.038(3) 0.024(3) 0.003(3) 0.008(2) -0.019(3)
C52 0.037(3) 0.027(3) 0.016(3) -0.001(2) 0.002(2) -0.007(2)
C53 0.055(4) 0.021(3) 0.031(3) 0.003(2) -0.001(3) -0.011(3)
C54 0.045(4) 0.023(3) 0.029(3) 0.003(2) 0.000(3) 0.005(2)
C55 0.025(3) 0.026(3) 0.027(3) 0.005(2) -0.001(2) 0.002(2)
C56 0.021(3) 0.022(2) 0.013(2) -0.003(2) -0.0015(19) 0.0024(19)
C57 0.029(3) 0.025(3) 0.015(3) -0.003(2) -0.004(2) -0.004(2)
C58 0.020(2) 0.018(2) 0.020(3) -0.002(2) 0.002(2) -0.0006(19)
C59 0.014(2) 0.019(2) 0.019(3) 0.004(2) 0.0007(19) 0.0012(18)
C60 0.014(2) 0.020(2) 0.016(2) -0.002(2) 0.0045(18) 0.0021(18)
C61 0.015(2) 0.023(2) 0.020(3) -0.001(2) 0.0012(19) -0.0013(19)
C62 0.021(3) 0.029(3) 0.024(3) -0.003(2) -0.004(2) -0.004(2)
C63 0.017(2) 0.034(3) 0.018(2) -0.002(2) -0.0002(19) 0.003(2)
C64 0.018(3) 0.022(2) 0.027(3) 0.000(2) 0.000(2) 0.007(2)
C65 0.019(3) 0.023(2) 0.027(3) -0.006(2) 0.000(2) 0.002(2)
C66 0.030(3) 0.033(3) 0.048(4) -0.016(3) -0.005(3) 0.001(2)
C67 0.027(3) 0.018(2) 0.038(3) -0.002(2) 0.010(2) 0.001(2)
C68 0.022(3) 0.028(3) 0.024(3) -0.003(2) 0.003(2) -0.001(2)
C69 0.018(3) 0.040(3) 0.037(3) -0.007(3) -0.009(2) 0.005(2)
C70 0.017(3) 0.067(4) 0.057(4) -0.002(4) -0.002(3) 0.004(3)
C71 0.034(3) 0.055(4) 0.059(5) 0.017(4) -0.015(3) 0.009(3)
C72 0.032(4) 0.066(4) 0.082(6) -0.033(4) -0.030(3) 0.013(3)

loop_
_atom_type_symbol
_atom_type_description
_atom_type_scat_dispersion_real
_atom_type_scat_dispersion_imag
_atom_type_scat_source
C C 0.0033 0.0016 'International Tables Vol C Tables 4.2.6.8 and 6.1.1.4'
H H 0.0000 0.0000 'International Tables Vol C Tables 4.2.6.8 and 6.1.1.4'
N N 0.0061 0.0033 'International Tables Vol C Tables 4.2.6.8 and 6.1.1.4'
O O 0.0106 0.0060 'International Tables Vol C Tables 4.2.6.8 and 6.1.1.4'
Yb Yb -0.3850 5.5486 'International Tables Vol C Tables 4.2.6.8 and 6.1.1.4'

loop_
_geom_angle_atom_site_label_1
_geom_angle_atom_site_label_2
_geom_angle_atom_site_label_3
_geom_angle
O3 Yb1 O2 104.55(12)
O3 Yb1 N6 81.75(12)
O2 Yb1 N6 92.23(13)
O3 Yb1 O1 121.07(11)
O2 Yb1 O1 75.40(11)
N6 Yb1 O1 155.89(12)
O3 Yb1 N5 135.67(12)
O2 Yb1 N5 110.02(12)
N6 Yb1 N5 70.20(14)
O1 Yb1 N5 94.33(12)
O3 Yb1 Yb2 110.02(8)
O2 Yb1 Yb2 37.35(8)
N6 Yb1 Yb2 129.32(10)
O1 Yb1 Yb2 39.84(8)
N5 Yb1 Yb2 114.31(9)
O2 Yb2 N2 107.16(13)
O2 Yb2 N4 78.92(12)
N2 Yb2 N4 168.96(14)
O2 Yb2 O1 74.07(11)
N2 Yb2 O1 84.07(13)
N4 Yb2 O1 106.66(12)
O2 Yb2 N3 144.26(13)
N2 Yb2 N3 106.59(14)
N4 Yb2 N3 69.90(13)
O1 Yb2 N3 98.16(12)
O2 Yb2 N1 98.42(12)
N2 Yb2 N1 69.24(14)
N4 Yb2 N1 101.07(14)
O1 Yb2 N1 149.01(12)
N3 Yb2 N1 104.20(13)
O2 Yb2 Yb1 36.39(8)
N2 Yb2 Yb1 105.64(11)
N4 Yb2 Yb1 84.77(10)
O1 Yb2 Yb1 39.42(7)
N3 Yb2 Yb1 121.16(10)
N1 Yb2 Yb1 133.01(9)
C12 O1 Yb1 152.4(3)
C12 O1 Yb2 106.7(3)
Yb1 O1 Yb2 100.74(12)
C36 O2 Yb1 140.3(3)
C36 O2 Yb2 109.2(3)
Yb1 O2 Yb2 106.26(13)
C60 O3 Yb1 137.1(3)
C1 N1 C9 118.8(5)
C1 N1 Yb2 126.4(4)
C9 N1 Yb2 114.8(3)
C8 N2 C10 119.0(4)
C8 N2 Yb2 123.0(3)
C10 N2 Yb2 117.4(3)
C25 N3 C33 119.8(4)
C25 N3 Yb2 124.7(3)
C33 N3 Yb2 115.5(3)
C32 N4 C34 116.4(4)
C32 N4 Yb2 120.9(3)
C34 N4 Yb2 121.6(3)
C49 N5 C57 118.8(4)
C49 N5 Yb1 126.3(3)
C57 N5 Yb1 114.8(3)
C56 N6 C58 120.5(4)
C56 N6 Yb1 123.6(3)
C58 N6 Yb1 115.8(3)
N1 C1 C2 124.0(5)
C3 C2 C1 118.9(5)
C2 C3 C4 119.9(5)
C3 C4 C5 123.7(5)
C3 C4 C9 117.6(5)
C5 C4 C9 118.7(5)
C6 C5 C4 119.0(5)
C5 C6 C7 122.8(5)
C8 C7 C6 121.4(5)
N2 C8 C7 128.5(5)
N2 C8 C9 115.9(4)
C7 C8 C9 115.5(5)
N1 C9 C4 120.9(5)
N1 C9 C8 116.9(5)
C4 C9 C8 122.2(5)
N2 C10 C11 110.7(4)
C16 C11 C12 119.1(4)
C16 C11 C10 118.0(4)
C12 C11 C10 122.9(4)
O1 C12 C11 117.2(4)
O1 C12 C13 122.6(4)
C11 C12 C13 120.1(4)
C14 C13 C12 118.0(4)
C14 C13 C17 119.3(4)
C12 C13 C17 122.6(4)
C15 C14 C13 122.9(5)
C16 C15 C14 117.2(5)
C16 C15 C21 120.1(5)
C14 C15 C21 122.6(5)
C15 C16 C11 122.6(5)
C20 C17 C18 106.6(4)
C20 C17 C19 111.8(4)
C18 C17 C19 107.2(4)
C20 C17 C13 108.0(4)
C18 C17 C13 112.6(4)
C19 C17 C13 110.6(4)
C23 C21 C24 108.6(5)
C23 C21 C15 112.2(4)
C24 C21 C15 109.1(5)
C23 C21 C22 109.0(5)
C24 C21 C22 109.3(5)
C15 C21 C22 108.6(4)
N3 C25 C26 121.6(5)
C27 C26 C25 119.6(5)
C26 C27 C28 120.8(5)
C29 C28 C27 124.2(5)
C29 C28 C33 119.5(5)
C27 C28 C33 116.3(5)
C30 C29 C28 118.8(5)
C29 C30 C31 123.0(5)
C30 C31 C32 121.6(5)
N4 C32 C31 128.5(5)
N4 C32 C33 116.3(4)
C31 C32 C33 115.2(4)
N3 C33 C28 121.8(5)
N3 C33 C32 116.5(4)
C28 C33 C32 121.7(5)
N4 C34 C35 112.3(4)
C40 C35 C36 119.6(5)
C40 C35 C34 119.4(4)
C36 C35 C34 121.0(4)
O2 C36 C35 116.3(4)
O2 C36 C37 122.8(4)
C35 C36 C37 120.9(4)
C38 C37 C36 116.3(4)
C38 C37 C41 116.9(4)
C36 C37 C41 126.8(4)
C39 C38 C37 124.8(5)
C40 C39 C38 116.9(5)
C40 C39 C45 121.0(5)
C38 C39 C45 122.0(5)
C39 C40 C35 121.6(5)
C42 C41 C43 107.7(4)
C42 C41 C44 106.1(4)
C43 C41 C44 109.1(4)
C42 C41 C37 116.5(4)
C43 C41 C37 107.8(4)
C44 C41 C37 109.4(4)
C46 C45 C47' 78.0(8)
C46 C45 C48' 124.6(9)
C47' C45 C48' 109.9(9)
C46 C45 C48 109.1(9)
C47' C45 C48 130.6(9)
C48' C45 C48 25.6(7)
C46 C45 C39 116.3(8)
C47' C45 C39 108.6(7)
C48' C45 C39 112.4(7)
C48 C45 C39 110.7(6)
C46 C45 C47 105.6(9)
C47' C45 C47 30.6(7)
C48' C45 C47 83.4(9)
C48 C45 C47 107.9(9)
C39 C45 C47 106.9(8)
C46 C45 C46' 27.5(8)
C47' C45 C46' 105.3(9)
C48' C45 C46' 111.0(9)
C48 C45 C46' 88.7(8)
C39 C45 C46' 109.5(7)
C47 C45 C46' 130.9(10)
N5 C49 C50 123.1(5)
C51 C50 C49 119.0(5)
C50 C51 C52 120.2(5)
C51 C52 C53 123.3(5)
C51 C52 C57 117.2(5)
C53 C52 C57 119.5(5)
C54 C53 C52 118.3(5)
C53 C54 C55 123.3(5)
C54 C55 C56 121.2(5)
N6 C56 C55 129.1(4)
N6 C56 C57 114.6(4)
C55 C56 C57 116.2(4)
N5 C57 C52 121.7(4)
N5 C57 C56 116.7(4)
C52 C57 C56 121.4(4)
N6 C58 C59 114.8(4)
C64 C59 C60 120.4(4)
C64 C59 C58 119.5(4)
C60 C59 C58 120.0(4)
O3 C60 C59 119.8(4)
O3 C60 C61 121.4(4)
C59 C60 C61 118.7(4)
C62 C61 C60 118.2(4)
C62 C61 C65 120.4(4)
C60 C61 C65 121.4(4)
C63 C62 C61 123.2(4)
C64 C63 C62 116.8(4)
C64 C63 C69 120.8(4)
C62 C63 C69 122.4(4)
C59 C64 C63 122.5(4)
C66 C65 C68 106.5(4)
C66 C65 C67 108.2(4)
C68 C65 C67 110.3(4)
C66 C65 C61 112.2(4)
C68 C65 C61 110.5(4)
C67 C65 C61 109.1(4)
C72 C69 C70 107.0(5)
C72 C69 C71 109.0(5)
C70 C69 C71 109.1(5)
C72 C69 C63 112.9(4)
C70 C69 C63 109.4(4)
C71 C69 C63 109.4(4)
C74 C73 C78 120.0
C74 C73 C79 122.5(13)
C78 C73 C79 117.5(13)
C73 C74 C75 120.0
C76 C75 C74 120.0
C75 C76 C77 120.0
C78 C77 C76 120.0
C77 C78 C73 120.0
C74' C73' C78' 120.0
C74' C73' C79' 121.5(14)
C78' C73' C79' 118.5(14)
C73' C74' C75' 120.0
C76' C75' C74' 120.0
C75' C76' C77' 120.0
C78' C77' C76' 120.0
C77' C78' C73' 120.0

loop_
_geom_bond_atom_site_label_1
_geom_bond_atom_site_label_2
_geom_bond_distance
Yb1 O3 2.065(3)
Yb1 O2 2.169(3)
Yb1 N6 2.187(4)
Yb1 O1 2.268(3)
Yb1 N5 2.389(4)
Yb1 Yb2 3.5089(3)
Yb2 O2 2.217(3)
Yb2 N2 2.232(4)
Yb2 N4 2.254(4)
Yb2 O1 2.288(3)
Yb2 N3 2.401(4)
Yb2 N1 2.419(4)
O1 C12 1.386(5)
O2 C36 1.382(5)
O3 C60 1.359(5)
N1 C1 1.309(6)
N1 C9 1.380(6)
N2 C8 1.353(6)
N2 C10 1.476(6)
N3 C25 1.324(6)
N3 C33 1.370(6)
N4 C32 1.356(6)
N4 C34 1.471(6)
N5 C49 1.321(6)
N5 C57 1.369(6)
N6 C56 1.359(5)
N6 C58 1.467(5)
C1 C2 1.386(7)
C2 C3 1.371(7)
C3 C4 1.407(7)
C4 C5 1.415(7)
C4 C9 1.420(7)
C5 C6 1.348(8)
C6 C7 1.402(8)
C7 C8 1.399(7)
C8 C9 1.430(7)
C10 C11 1.500(6)
C11 C16 1.395(6)
C11 C12 1.405(6)
C12 C13 1.406(6)
C13 C14 1.403(6)
C13 C17 1.545(6)
C14 C15 1.396(6)
C15 C16 1.379(7)
C15 C21 1.541(7)
C17 C20 1.526(6)
C17 C18 1.533(6)
C17 C19 1.541(6)
C21 C23 1.514(8)
C21 C24 1.526(8)
C21 C22 1.547(8)
C25 C26 1.397(7)
C26 C27 1.360(8)
C27 C28 1.411(7)
C28 C29 1.410(7)
C28 C33 1.414(6)
C29 C30 1.354(7)
C30 C31 1.401(7)
C31 C32 1.402(6)
C32 C33 1.455(7)
C34 C35 1.509(6)
C35 C40 1.387(6)
C35 C36 1.401(6)
C36 C37 1.405(6)
C37 C38 1.389(6)
C37 C41 1.552(6)
C38 C39 1.388(7)
C39 C40 1.384(7)
C39 C45 1.556(7)
C41 C42 1.537(7)
C41 C43 1.538(6)
C41 C44 1.543(7)
C45 C46 1.463(15)
C45 C47' 1.487(14)
C45 C48' 1.498(12)
C45 C48 1.537(11)
C45 C47 1.560(13)
C45 C46' 1.565(13)
C49 C50 1.397(7)
C50 C51 1.365(7)
C51 C52 1.406(7)
C52 C53 1.417(7)
C52 C57 1.418(6)
C53 C54 1.375(7)
C54 C55 1.396(7)
C55 C56 1.398(6)
C56 C57 1.454(6)
C58 C59 1.519(6)
C59 C64 1.381(6)
C59 C60 1.407(6)
C60 C61 1.422(6)
C61 C62 1.402(6)
C61 C65 1.544(6)
C62 C63 1.395(6)
C63 C64 1.387(6)
C63 C69 1.538(6)
C65 C66 1.526(7)
C65 C68 1.537(6)
C65 C67 1.538(7)
C69 C72 1.525(7)
C69 C70 1.531(7)
C69 C71 1.536(7)
C73 C74 1.3900
C73 C78 1.3900
C73 C79 1.598(15)
C74 C75 1.3900
C75 C76 1.3900
C76 C77 1.3900
C77 C78 1.3900
C73' C74' 1.3900
C73' C78' 1.3900
C73' C79' 1.565(15)
C74' C75' 1.3900
C75' C76' 1.3900
C76' C77' 1.3900
C77' C78' 1.3900
